data_4061501
loop_
_publ_author_name
'Lee, Hon Man'
'Chiu, Ping Ling'

_journal_name_full Organometallics
_journal_paper_doi 10.1021/om050224w
_journal_year 2005
_chemical_formula_moiety 'C19 H18 N6 Pd, 0.5(Br3), H2 O, 0.5(Br)'
_chemical_formula_sum 'C19 H20 Br2 N6 O Pd'
_chemical_formula_weight 614.63
_space_group_IT_number 15
_symmetry_cell_setting monoclinic
_symmetry_space_group_name_Hall '-C 2yc'
_symmetry_space_group_name_H-M 'C 1 2/c 1'
_cell_angle_alpha 90.00
_cell_angle_beta 90.2030(10)
_cell_angle_gamma 90.00
_cell_formula_units_Z 8
_cell_length_a 20.0487(5)
_cell_length_b 13.1997(3)
_cell_length_c 16.4588(4)
_cell_measurement_temperature 150(2)
_cell_volume 4355.58(18)
_diffrn_ambient_temperature 150(2)
_exptl_crystal_density_diffrn 1.875
_cod_original_sg_symbol_H-M 'C 2/c'
_cod_database_code 4061501

loop_
_symmetry_equiv_pos_as_xyz
'x, y, z'
'-x, y, -z+1/2'
'x+1/2, y+1/2, z'
'-x+1/2, y+1/2, -z+1/2'
'-x, -y, -z'
'x, -y, z-1/2'
'-x+1/2, -y+1/2, -z'
'x+1/2, -y+1/2, z-1/2'

loop_
_atom_site_label
_atom_site_type_symbol
_atom_site_fract_x
_atom_site_fract_y
_atom_site_fract_z
_atom_site_U_iso_or_equiv
_atom_site_adp_type
_atom_site_occupancy
_atom_site_symmetry_multiplicity
_atom_site_calc_flag
_atom_site_refinement_flags
_atom_site_disorder_assembly
_atom_site_disorder_group
Br1 Br 0.5000 0.93593(7) 0.2500 0.0461(2) Uani 1 2 d S . .
Br2 Br 0.16497(9) 0.94363(12) 0.07197(10) 0.0570(4) Uiso 0.50 1 d P A 1
Br3 Br 0.19654(8) 0.95257(9) 0.03680(9) 0.0489(3) Uani 0.50 1 d P B 2
Br4 Br -0.03667(9) 0.79853(13) 0.18045(10) 0.0488(4) Uani 0.40 1 d P . 3
Br4A Br 0.0116(9) 0.8953(12) 0.1336(10) 0.059(4) Uiso 0.05 1 d P C 4
Br4B Br 0.0840(6) 0.9589(9) 0.1800(7) 0.041(2) Uiso 0.05 1 d P D 5
C1 C 0.3124(3) 0.8273(4) 0.2943(4) 0.0378(12) Uani 1 1 d . E .
C2 C 0.2355(4) 0.7827(6) 0.3863(5) 0.058(2) Uani 1 1 d . . .
H2 H 0.1963 0.7838 0.4185 0.070 Uiso 1 1 calc R . .
C3 C 0.2834(3) 0.7120(5) 0.3869(5) 0.0536(17) Uani 1 1 d . . .
H3 H 0.2849 0.6533 0.4202 0.064 Uiso 1 1 calc R . .
C4 C 0.3927(4) 0.6902(6) 0.3112(5) 0.0562(19) Uani 1 1 d . . .
H4A H 0.4302 0.7279 0.3361 0.067 Uiso 1 1 calc R . .
H4B H 0.3926 0.6207 0.3338 0.067 Uiso 1 1 calc R . .
C5 C 0.3891(3) 0.7633(5) 0.1736(4) 0.0466(16) Uani 1 1 d . E .
C6 C 0.4326(3) 0.6070(6) 0.1842(7) 0.067(3) Uani 1 1 d . . .
H6 H 0.4463 0.5442 0.2069 0.080 Uiso 1 1 calc R . .
C7 C 0.4396(4) 0.6369(7) 0.1076(8) 0.086(4) Uani 1 1 d . E .
H7 H 0.4601 0.5991 0.0653 0.103 Uiso 1 1 calc R . .
C8 C 0.3937(7) 0.7898(8) 0.0193(6) 0.087(6) Uani 0.76(2) 1 d P E 1
H8A H 0.4214 0.7617 -0.0250 0.104 Uiso 0.76(2) 1 calc PR E 1
H8B H 0.3464 0.7760 0.0056 0.104 Uiso 0.76(2) 1 calc PR E 1
C8A C 0.4494(7) 0.7977(8) 0.0518(6) 0.055(10) Uiso 0.24(2) 1 d PR E 2
H8AA H 0.4879 0.8201 0.0818 0.066 Uiso 0.24(2) 1 d PR E 2
H8AB H 0.4645 0.7616 0.0047 0.066 Uiso 0.24(2) 1 d PR E 2
C9 C 0.4037(4) 0.8984(6) 0.0229(4) 0.056(2) Uani 1 1 d . . .
C10 C 0.4250(4) 0.9432(6) -0.0484(4) 0.0549(19) Uani 1 1 d . E .
H10 H 0.4448 0.9027 -0.0895 0.066 Uiso 1 1 calc R . .
C11 C 0.4180(6) 1.0444(8) -0.0602(4) 0.082(3) Uani 1 1 d . . .
H11 H 0.4308 1.0744 -0.1102 0.098 Uiso 1 1 calc R E .
C12 C 0.3929(9) 1.1015(10) -0.0003(5) 0.146(8) Uani 1 1 d . E .
H12 H 0.3902 1.1731 -0.0052 0.175 Uiso 1 1 calc R . .
C13 C 0.3706(7) 1.0515(9) 0.0700(5) 0.115(5) Uani 1 1 d . . .
H13 H 0.3493 1.0912 0.1105 0.138 Uiso 1 1 calc R E .
C14 C 0.3585(4) 1.1116(5) 0.2583(5) 0.0539(18) Uani 1 1 d . . .
H14 H 0.3991 1.1108 0.2288 0.065 Uiso 1 1 calc R . .
C15 C 0.3412(6) 1.1970(6) 0.3047(8) 0.094(4) Uani 1 1 d . . .
H15 H 0.3703 1.2538 0.3054 0.113 Uiso 1 1 calc R . .
C16 C 0.2846(6) 1.2005(8) 0.3481(8) 0.107(5) Uani 1 1 d . . .
H16 H 0.2727 1.2593 0.3779 0.129 Uiso 1 1 calc R . .
C17 C 0.2461(5) 1.1192(7) 0.3478(5) 0.070(3) Uani 1 1 d . . .
H17 H 0.2069 1.1186 0.3801 0.084 Uiso 1 1 calc R . .
C18 C 0.2616(3) 1.0348(5) 0.3015(3) 0.0419(14) Uani 1 1 d . . .
C19 C 0.2177(3) 0.9445(5) 0.3025(4) 0.0507(18) Uani 1 1 d . . .
H19A H 0.1799 0.9565 0.3398 0.061 Uiso 1 1 calc R . .
H19B H 0.1993 0.9329 0.2474 0.061 Uiso 1 1 calc R . .
N1 N 0.2547(3) 0.8542(4) 0.3290(3) 0.0447(13) Uani 1 1 d . . .
N2 N 0.3301(3) 0.7402(4) 0.3303(3) 0.0421(12) Uani 1 1 d . . .
N3 N 0.4015(3) 0.6857(4) 0.2240(4) 0.0479(14) Uani 1 1 d . . .
N4 N 0.4115(3) 0.7341(5) 0.0998(5) 0.072(2) Uani 1 1 d . . .
N5 N 0.3772(3) 0.9530(5) 0.0841(3) 0.0475(14) Uani 1 1 d . E .
N6 N 0.3176(3) 1.0316(3) 0.2558(3) 0.0346(10) Uani 1 1 d . E .
Pd1 Pd 0.35118(2) 0.89570(3) 0.20097(3) 0.03466(16) Uani 1 1 d . . .
O1 O -0.0910(4) 0.8601(6) 0.0101(5) 0.107(3) Uani 1 1 d D . .
H1A H -0.0714 0.8381 0.0638 0.025 Uiso 1 1 d D . .
H1B H -0.0546 0.9087 -0.0059 0.072 Uiso 1 1 d D . .

loop_
_atom_site_aniso_label
_atom_site_aniso_U_11
_atom_site_aniso_U_22
_atom_site_aniso_U_33
_atom_site_aniso_U_23
_atom_site_aniso_U_13
_atom_site_aniso_U_12
Br1 0.0357(5) 0.0486(5) 0.0540(5) 0.000 -0.0120(4) 0.000
Br3 0.0576(9) 0.0340(6) 0.0550(7) -0.0085(5) 0.0056(7) -0.0043(6)
Br4 0.0475(10) 0.0473(9) 0.0515(9) 0.0073(7) -0.0003(7) -0.0107(7)
C1 0.031(3) 0.030(3) 0.053(3) 0.001(2) 0.003(2) 0.004(2)
C2 0.037(4) 0.065(4) 0.073(5) 0.035(4) 0.015(3) 0.004(3)
C3 0.040(4) 0.041(3) 0.080(5) 0.020(3) -0.006(3) -0.005(3)
C4 0.042(4) 0.050(4) 0.076(5) -0.027(3) -0.021(3) 0.017(3)
C5 0.029(3) 0.044(3) 0.066(4) -0.029(3) 0.015(3) -0.013(3)
C6 0.026(4) 0.058(4) 0.117(7) -0.057(5) 0.000(4) -0.001(3)
C7 0.052(5) 0.055(5) 0.153(10) -0.071(6) 0.044(6) -0.021(4)
C8 0.143(13) 0.066(7) 0.054(6) -0.036(5) 0.053(7) -0.069(8)
C9 0.055(4) 0.064(4) 0.050(4) -0.031(3) 0.021(3) -0.033(4)
C10 0.051(4) 0.071(5) 0.042(3) -0.027(3) 0.010(3) -0.028(4)
C11 0.119(8) 0.101(7) 0.025(3) 0.006(4) 0.001(4) 0.045(6)
C12 0.268(19) 0.128(10) 0.043(4) 0.033(5) 0.032(7) 0.141(12)
C13 0.186(12) 0.120(9) 0.038(4) 0.026(5) 0.030(5) 0.115(9)
C14 0.068(5) 0.028(3) 0.066(4) 0.012(3) -0.023(4) 0.000(3)
C15 0.108(9) 0.025(3) 0.150(10) -0.008(4) -0.073(8) 0.013(4)
C16 0.102(9) 0.072(6) 0.149(10) -0.067(7) -0.076(8) 0.063(6)
C17 0.080(6) 0.079(6) 0.050(4) -0.026(4) -0.030(4) 0.058(5)
C18 0.055(4) 0.041(3) 0.030(3) 0.003(2) -0.004(2) 0.026(3)
C19 0.042(4) 0.052(4) 0.058(4) 0.022(3) 0.019(3) 0.026(3)
N1 0.033(3) 0.044(3) 0.057(3) 0.021(2) 0.016(2) 0.013(2)
N2 0.032(3) 0.034(3) 0.061(3) -0.003(2) -0.006(2) 0.004(2)
N3 0.025(3) 0.041(3) 0.077(4) -0.029(3) -0.011(2) 0.009(2)
N4 0.071(4) 0.049(3) 0.098(5) -0.044(4) 0.052(4) -0.031(3)
N5 0.037(3) 0.075(4) 0.030(2) -0.011(2) -0.004(2) 0.012(3)
N6 0.048(3) 0.028(2) 0.028(2) 0.0047(17) -0.0025(19) 0.006(2)
Pd1 0.0311(3) 0.0358(3) 0.0372(2) -0.01078(17) 0.00887(17) -0.00299(17)
O1 0.107(6) 0.072(4) 0.141(7) 0.008(5) -0.045(5) -0.002(4)

loop_
_geom_bond_atom_site_label_1
_geom_bond_atom_site_label_2
_geom_bond_distance
_geom_bond_site_symmetry_2
_geom_bond_publ_flag
Br4 Br4 2.717(3) 2 ?
C1 N1 1.339(7) . ?
C1 N2 1.341(8) . ?
C1 Pd1 1.946(6) . ?
C2 C3 1.339(10) . ?
C2 N1 1.389(8) . ?
C2 H2 0.9500 . ?
C3 N2 1.374(9) . ?
C3 H3 0.9500 . ?
C4 N3 1.448(10) . ?
C4 N2 1.454(8) . ?
C4 H4A 0.9900 . ?
C4 H4B 0.9900 . ?
C5 N3 1.340(10) . ?
C5 N4 1.352(8) . ?
C5 Pd1 1.959(6) . ?
C6 C7 1.329(15) . ?
C6 N3 1.378(8) . ?
C6 H6 0.9500 . ?
C7 N4 1.407(12) . ?
C7 H7 0.9500 . ?
C8 C9 1.449(11) . ?
C8 N4 1.555(15) . ?
C8 H8A 0.9900 . ?
C8 H8B 0.9900 . ?
C8A N4 1.382(11) . ?
C8A C9 1.683(17) . ?
C8A H8AA 0.9601 . ?
C8A H8AB 0.9599 . ?
C9 N5 1.349(8) . ?
C9 C10 1.383(10) . ?
C10 C11 1.358(12) . ?
C10 H10 0.9500 . ?
C11 C12 1.340(12) . ?
C11 H11 0.9500 . ?
C12 C13 1.407(15) . ?
C12 H12 0.9500 . ?
C13 N5 1.327(12) . ?
C13 H13 0.9500 . ?
C14 N6 1.338(8) . ?
C14 C15 1.404(12) . ?
C14 H14 0.9500 . ?
C15 C16 1.343(18) . ?
C15 H15 0.9500 . ?
C16 C17 1.322(16) . ?
C16 H16 0.9500 . ?
C17 C18 1.386(9) . ?
C17 H17 0.9500 . ?
C18 N6 1.354(8) . ?
C18 C19 1.481(10) . ?
C19 N1 1.469(7) . ?
C19 H19A 0.9900 . ?
C19 H19B 0.9900 . ?
N5 Pd1 2.133(5) . ?
N6 Pd1 2.119(5) . ?
O1 H1A 1.0084 . ?
O1 H1B 1.0081 . ?
